data_4127525
loop_
_publ_author_name
'Song, Fangyuan'
'Al-Ameed, Karrar'
'Schilling, Mauro'
'Fox, Thomas'
'Luber, Sandra'
'Patzke, Greta R.'

_publ_section_title
;
 Mechanistically Driven Control over Cubane Oxo Cluster Catalysts.
;
_journal_issue 22
_journal_name_full 'Journal of the American Chemical Society'
_journal_page_first 8846
_journal_page_last 8857
_journal_paper_doi 10.1021/jacs.9b01356
_journal_volume 141
_journal_year 2019
_chemical_formula_moiety 'C48 H46 Co2.3 N8 Ni1.7 O14, 2(B1 F4)'
_chemical_formula_sum 'C48 H46 B2 Co2.3 F8 N8 Ni1.7 O14'
_chemical_formula_weight 1367.89
_space_group_crystal_system monoclinic
_space_group_IT_number 15
_space_group_name_Hall '-C 2yc'
_space_group_name_H-M_alt 'C 1 2/c 1'
_symmetry_space_group_name_Hall '-C 2yc'
_symmetry_space_group_name_H-M 'C 1 2/c 1'
_atom_sites_solution_hydrogens mixed
_audit_creation_date 2018-08-14
_audit_creation_method
;
Olex2 1.2
(compiled 2018.05.29 svn.r3508 for OlexSys, GUI svn.r5506)
;
_cell_angle_alpha 90
_cell_angle_beta 116.313(8)
_cell_angle_gamma 90
_cell_formula_units_Z 4
_cell_length_a 22.7806(17)
_cell_length_b 12.0764(5)
_cell_length_c 21.2581(13)
_cell_measurement_reflns_used 4462
_cell_measurement_temperature 183.05(10)
_cell_measurement_theta_max 26.3210
_cell_measurement_theta_min 3.1410
_cell_volume 5242.3(7)
_computing_cell_refinement 'CrysAlisPro 1.171.39.9b (Rigaku OD, 2015)'
_computing_data_collection 'CrysAlisPro 1.171.39.9b (Rigaku OD, 2015)'
_computing_data_reduction 'CrysAlisPro 1.171.39.9b (Rigaku OD, 2015)'
_computing_molecular_graphics 'Olex2 (Dolomanov et al., 2009)'
_computing_publication_material 'Olex2 (Dolomanov et al., 2009)'
_computing_structure_refinement 'ShelXL (Sheldrick, 2015)'
_computing_structure_solution 'SHELXT 2014/5 (Sheldrick, 2014)'
_diffrn_ambient_environment N~2~
_diffrn_ambient_temperature 183.05(10)
_diffrn_detector 'CCD plate'
_diffrn_detector_area_resol_mean 10.4498
_diffrn_detector_type Ruby
_diffrn_measured_fraction_theta_full 0.999
_diffrn_measured_fraction_theta_max 0.999
_diffrn_measurement_details
;
List of Runs (angles in degrees, time in seconds):

  # Type    Start    End  Width  t~exp~   \w     \q     \k     \f   Frames
--------------------------------------------------------------------------
  1  \w     29.00  54.00   1.00   50.00    --  -19.65  38.00  30.00   25
  2  \w    -94.00  10.00   1.00   50.00    --  -19.65 -57.00-120.00  104
  3  \w    -26.00   9.00   1.00   50.00    --  -19.65  38.00  30.00   35
  4  \w      1.00  47.00   1.00   50.00    --   20.59 -57.00  60.00   46
  5  \w    -48.00 -18.00   1.00   50.00    --   20.59 -57.00  60.00   30
;
_diffrn_measurement_device 'four-circle diffractometer'
_diffrn_measurement_device_type 'Xcalibur, Ruby'
_diffrn_measurement_method '\w scans'
_diffrn_orient_matrix_type 'CrysAlisPro convention (1999,Acta A55,543-557)'
_diffrn_orient_matrix_UB_11 0.0305261000
_diffrn_orient_matrix_UB_12 -0.0270893000
_diffrn_orient_matrix_UB_13 0.0103913000
_diffrn_orient_matrix_UB_21 0.0129437000
_diffrn_orient_matrix_UB_22 0.0482513000
_diffrn_orient_matrix_UB_23 -0.0082249000
_diffrn_orient_matrix_UB_31 0.0103598000
_diffrn_orient_matrix_UB_32 0.0195827000
_diffrn_orient_matrix_UB_33 0.0347612000
_diffrn_radiation_monochromator graphite
_diffrn_radiation_probe x-ray
_diffrn_radiation_type MoK\a
_diffrn_radiation_wavelength 0.71073
_diffrn_reflns_av_R_equivalents 0.0389
_diffrn_reflns_av_unetI/netI 0.0456
_diffrn_reflns_Laue_measured_fraction_full 0.999
_diffrn_reflns_Laue_measured_fraction_max 0.999
_diffrn_reflns_limit_h_max 28
_diffrn_reflns_limit_h_min -14
_diffrn_reflns_limit_k_max 15
_diffrn_reflns_limit_k_min -13
_diffrn_reflns_limit_l_max 21
_diffrn_reflns_limit_l_min -26
_diffrn_reflns_number 14098
_diffrn_reflns_point_group_measured_fraction_full 0.999
_diffrn_reflns_point_group_measured_fraction_max 0.999
_diffrn_reflns_theta_full 26.000
_diffrn_reflns_theta_max 26.368
_diffrn_reflns_theta_min 2.553
_diffrn_source 'fine-focus sealed X-ray tube'
_diffrn_source_type 'Enhance (Mo) X-ray Source'
_exptl_absorpt_coefficient_mu 1.420
_exptl_absorpt_correction_T_max 0.892
_exptl_absorpt_correction_T_min 0.762
_exptl_absorpt_correction_type gaussian
_exptl_absorpt_process_details
;
CrysAlisPro 1.171.39.9b (Rigaku Oxford Diffraction, 2015)
Numerical absorption correction based on gaussian integration over
            a multifaceted crystal model
Empirical absorption correction using spherical harmonics,
 implemented in SCALE3 ABSPACK scaling algorithm.
;
_exptl_crystal_colour 'metallic dark purple'
_exptl_crystal_density_diffrn 1.733
_exptl_crystal_description block
_exptl_crystal_F_000 2775
_exptl_crystal_size_max 0.387
_exptl_crystal_size_mid 0.267
_exptl_crystal_size_min 0.109
_refine_diff_density_max 1.564
_refine_diff_density_min -0.720
_refine_diff_density_rms 0.105
_refine_ls_extinction_method none
_refine_ls_goodness_of_fit_ref 1.046
_refine_ls_hydrogen_treatment mixed
_refine_ls_matrix_type full
_refine_ls_number_parameters 464
_refine_ls_number_reflns 5353
_refine_ls_number_restraints 158
_refine_ls_restrained_S_all 1.054
_refine_ls_R_factor_all 0.0647
_refine_ls_R_factor_gt 0.0519
_refine_ls_shift/su_max 0.001
_refine_ls_shift/su_mean 0.000
_refine_ls_structure_factor_coef Fsqd
_refine_ls_weighting_details 'w=1/[\s^2^(Fo^2^)+(0.0951P)^2^+12.2022P] where P=(Fo^2^+2Fc^2^)/3'
_refine_ls_weighting_scheme calc
_refine_ls_wR_factor_gt 0.1478
_refine_ls_wR_factor_ref 0.1615
_reflns_Friedel_coverage 0.000
_reflns_number_gt 4336
_reflns_number_total 5353
_reflns_threshold_expression 'I > 2\s(I)'
_cod_data_source_file ja9b01356_si_002.cif
_cod_data_source_block 1891347(2-CoxNi4-x-BF4final)
_cod_original_cell_volume 5242.3(6)
_cod_original_formula_sum 'C48 H46 B2 Co2.30 F8 N8 Ni1.70 O14'
_cod_database_code 4127525
_shelx_shelxl_version_number 2018/3
_chemical_oxdiff_formula 'C48 H46 B2 Co4 F8 N8 O14'
_shelx_space_group_comment
;
The symmetry employed for this shelxl refinement is uniquely defined
by the following loop, which should always be used as a source of
symmetry information in preference to the above space-group names.
They are only intended as comments.
;
_shelx_estimated_absorpt_t_max 0.861
_shelx_estimated_absorpt_t_min 0.610
_reflns_odcompleteness_completeness 99.89
_reflns_odcompleteness_iscentric 1
_reflns_odcompleteness_theta 26.32
_olex2_refinement_description
;
1. Fixed Uiso
 At 1.2 times of:
  All C(H) groups
 At 1.5 times of:
  All C(H,H,H) groups, All O(H) groups
2. Shared sites
{Co2, Ni2}
{Co1, Ni1}
3. Restrained distances
 O7-H7B
 0.84 with sigma of 0.02
 O5-C23A \\sim O5-C23B
 with sigma of 0.002
 O6A-C23A \\sim O6B-C23B
 with sigma of 0.002
 C24B-C23B \\sim C23A-C24A
 with sigma of 0.002
 F2A-B1A \\sim F1A-B1A \\sim F3A-B1A \\sim F4A-B1A \\sim F4B-B1B \\sim F1B-B1B
\\sim F3B-B1B \\sim F2B-B1B
 with sigma of 0.002
4. Uiso/Uaniso restraints and constraints
F1A \\sim F1B \\sim F2A \\sim F2B \\sim F3A \\sim F3B \\sim F4A \\sim F4B:
within 2A with sigma of 0.005 and sigma for terminal atoms of 0.005
Uanis(Co2) = Uanis(Ni2)
Uanis(Co1) = Uanis(Ni1)
5. Rigid body (RIGU) restrains
 O5, O6A, O6B, C23A, C23B, C24A, C24B
 with sigma for 1-2 distances of 0.0002 and sigma for 1-3 distances of 0.0004
 F1A, F1B, F2A, F2B, F3A, F3B, F4A, F4B, B1A, B1B
 with sigma for 1-2 distances of 0.002 and sigma for 1-3 distances of 0.004
6. Others
 Sof(F1B)=Sof(F2B)=Sof(F3B)=Sof(F4B)=Sof(B1B)=1-FVAR(1)
 Sof(F1A)=Sof(F2A)=Sof(F3A)=Sof(F4A)=Sof(B1A)=FVAR(1)
 Sof(O6A)=Sof(C23A)=Sof(C24A)=Sof(H24A)=Sof(H24B)=Sof(H24C)=1-FVAR(2)
 Sof(O6B)=Sof(C23B)=Sof(C24B)=Sof(H24D)=Sof(H24E)=Sof(H24F)=FVAR(2)
 Fixed Sof: Co1(0.6) Co2(0.55) Ni1(0.4) Ni2(0.45)
7.a Rotating group:
 O7(H7A)
7.b Aromatic/amide H refined with riding coordinates:
 C1(H1), C2(H2), C3(H3A), C4(H4A), C8(H8), C9(H9), C10(H10), C11(H11),
 C12(H12), C13(H13), C14(H14), C15(H15), C19(H19), C20(H20), C21(H21), C22(H22)
7.c Idealised Me refined as rotating group:
 C24A(H24A,H24B,H24C), C24B(H24D,H24E,H24F)
7.d Idealised tetrahedral OH refined as rotating group:
 O3(H3), O4(H4)
;
_olex2_submission_special_instructions 'No special instructions were received'
_oxdiff_exptl_absorpt_empirical_details
;
Empirical correction (ABSPACK) includes:
- Absorption correction using spherical harmonics
- Frame scaling
;
_oxdiff_exptl_absorpt_empirical_full_max 1.393
_oxdiff_exptl_absorpt_empirical_full_min 0.742

loop_
_space_group_symop_operation_xyz
'x, y, z'
'-x, y, -z+1/2'
'x+1/2, y+1/2, z'
'-x+1/2, y+1/2, -z+1/2'
'-x, -y, -z'
'x, -y, z-1/2'
'-x+1/2, -y+1/2, -z'
'x+1/2, -y+1/2, z-1/2'

loop_
_atom_site_label
_atom_site_type_symbol
_atom_site_fract_x
_atom_site_fract_y
_atom_site_fract_z
_atom_site_U_iso_or_equiv
_atom_site_adp_type
_atom_site_occupancy
_atom_site_site_symmetry_order
_atom_site_calc_flag
_atom_site_refinement_flags_posn
_atom_site_refinement_flags_adp
_atom_site_refinement_flags_occupancy
_atom_site_disorder_assembly
_atom_site_disorder_group
Co1 Co 0.55788(2) 0.31194(4) 0.32614(2) 0.02560(17) Uani 0.6 1 d . . P A 1
Co2 Co 0.55336(2) 0.11454(4) 0.22496(2) 0.02334(17) Uani 0.55 1 d . . P A 1
Ni1 Ni 0.55788(2) 0.31194(4) 0.32614(2) 0.02560(17) Uani 0.4 1 d . . P A 2
Ni2 Ni 0.55336(2) 0.11454(4) 0.22496(2) 0.02334(17) Uani 0.45 1 d . . P A 2
O1 O 0.54612(12) 0.2903(2) 0.22545(12) 0.0241(5) Uani 1 1 d . . . . .
O2 O 0.45403(13) 0.1349(2) 0.18029(12) 0.0232(5) Uani 1 1 d . . . . .
O3 O 0.58176(14) 0.4458(2) 0.18712(15) 0.0354(7) Uani 1 1 d . . . . .
H3 H 0.601282 0.488666 0.221234 0.053 Uiso 1 1 calc GR . . . .
O4 O 0.40695(16) 0.0837(2) 0.06299(13) 0.0375(7) Uani 1 1 d . . . . .
H4 H 0.413270 0.151882 0.060970 0.08(2) Uiso 1 1 calc GR . . . .
O5 O 0.57315(16) 0.3042(2) 0.42709(15) 0.0374(7) Uani 1 1 d D U . . .
O6A O 0.5266(10) 0.4567(11) 0.4364(7) 0.043(4) Uani 0.264(16) 1 d D U P A 1
O6B O 0.5719(5) 0.4813(4) 0.4550(3) 0.058(2) Uani 0.736(16) 1 d D U P A 2
O7 O 0.55101(17) 0.4861(3) 0.3207(2) 0.0457(8) Uani 1 1 d D . . . .
H7A H 0.584262 0.515028 0.316857 0.08(2) Uiso 1 1 d GR . . A .
H7B H 0.538(3) 0.492(6) 0.351(3) 0.09(3) Uiso 1 1 d D . . . .
N1 N 0.65450(17) 0.3259(3) 0.33741(17) 0.0324(8) Uani 1 1 d . . . . .
N2 N 0.58245(16) 0.1594(3) 0.14983(16) 0.0298(7) Uani 1 1 d . . . . .
N3 N 0.35414(17) 0.0659(3) 0.19821(17) 0.0327(7) Uani 1 1 d . . . . .
N4 N 0.51942(19) -0.0461(3) 0.18844(17) 0.0335(8) Uani 1 1 d . . . . .
C1 C 0.7091(2) 0.3307(4) 0.3982(2) 0.0384(10) Uani 1 1 d . . . . .
H1 H 0.705288 0.326800 0.440826 0.046 Uiso 1 1 calc R . . . .
C2 C 0.7705(2) 0.3410(4) 0.4013(3) 0.0472(12) Uani 1 1 d . . . . .
H2 H 0.808235 0.344990 0.445283 0.057 Uiso 1 1 calc R . . . .
C3 C 0.7764(2) 0.3454(4) 0.3396(3) 0.0451(11) Uani 1 1 d . . . . .
H3A H 0.818306 0.351192 0.340519 0.054 Uiso 1 1 calc R . . . .
C4 C 0.7203(2) 0.3414(4) 0.2761(2) 0.0365(9) Uani 1 1 d . . . . .
H4A H 0.723233 0.344902 0.232916 0.044 Uiso 1 1 calc R . . . .
C5 C 0.66026(19) 0.3322(3) 0.2769(2) 0.0280(8) Uani 1 1 d . . . . .
C6 C 0.59454(19) 0.3357(3) 0.2102(2) 0.0280(8) Uani 1 1 d . . . . .
C7 C 0.59686(19) 0.2670(3) 0.15019(19) 0.0297(8) Uani 1 1 d . . . . .
C8 C 0.6124(2) 0.3125(4) 0.1000(2) 0.0426(11) Uani 1 1 d . . . . .
H8 H 0.621893 0.389296 0.100871 0.051 Uiso 1 1 calc R . . . .
C9 C 0.6140(3) 0.2441(5) 0.0480(2) 0.0543(14) Uani 1 1 d . . . . .
H9 H 0.625205 0.273578 0.013246 0.065 Uiso 1 1 calc R . . . .
C10 C 0.5993(3) 0.1333(4) 0.0474(2) 0.0463(12) Uani 1 1 d . . . . .
H10 H 0.600099 0.085029 0.012529 0.056 Uiso 1 1 calc R . . . .
C11 C 0.5832(2) 0.0943(4) 0.0991(2) 0.0373(10) Uani 1 1 d . . . . .
H11 H 0.572262 0.018296 0.098545 0.045 Uiso 1 1 calc R . . . .
C12 C 0.5560(3) -0.1393(3) 0.2030(2) 0.0444(12) Uani 1 1 d . . . . .
H12 H 0.601862 -0.134118 0.231489 0.053 Uiso 1 1 calc R . . . .
C13 C 0.5288(4) -0.2417(4) 0.1778(3) 0.0583(16) Uani 1 1 d . . . . .
H13 H 0.555627 -0.305870 0.188556 0.070 Uiso 1 1 calc R . . . .
C14 C 0.4629(4) -0.2493(4) 0.1373(3) 0.0645(18) Uani 1 1 d . . . . .
H14 H 0.443560 -0.318984 0.118908 0.077 Uiso 1 1 calc R . . . .
C15 C 0.4239(3) -0.1547(4) 0.1228(2) 0.0488(13) Uani 1 1 d . . . . .
H15 H 0.377755 -0.159077 0.095925 0.059 Uiso 1 1 calc R . . . .
C16 C 0.4543(2) -0.0546(3) 0.14870(19) 0.0341(9) Uani 1 1 d . . . . .
C17 C 0.4170(2) 0.0557(3) 0.13181(18) 0.0310(9) Uani 1 1 d . . . . .
C18 C 0.3513(2) 0.0454(3) 0.1348(2) 0.0338(9) Uani 1 1 d . . . . .
C19 C 0.2928(2) 0.0185(4) 0.0772(2) 0.0447(12) Uani 1 1 d . . . . .
H19 H 0.291905 0.003439 0.032868 0.054 Uiso 1 1 calc R . . . .
C20 C 0.2362(2) 0.0139(4) 0.0854(3) 0.0515(13) Uani 1 1 d . . . . .
H20 H 0.195754 -0.004293 0.046709 0.062 Uiso 1 1 calc R . . . .
C21 C 0.2384(2) 0.0357(4) 0.1497(3) 0.0463(11) Uani 1 1 d . . . . .
H21 H 0.199632 0.033673 0.155929 0.056 Uiso 1 1 calc R . . . .
C22 C 0.2979(2) 0.0607(4) 0.2051(2) 0.0372(9) Uani 1 1 d . . . . .
H22 H 0.299494 0.074771 0.249792 0.045 Uiso 1 1 calc R . . . .
C23A C 0.5522(10) 0.3687(11) 0.4613(7) 0.031(3) Uani 0.264(16) 1 d D U P A 1
C23B C 0.5702(4) 0.3831(5) 0.4667(3) 0.0340(15) Uani 0.736(16) 1 d D U P A 2
C24A C 0.562(2) 0.321(2) 0.5310(10) 0.036(5) Uani 0.264(16) 1 d D U P A 1
H24A H 0.527446 0.268438 0.523831 0.053 Uiso 0.264(16) 1 calc GR . P A 1
H24B H 0.561725 0.381385 0.561703 0.053 Uiso 0.264(16) 1 calc GR . P A 1
H24C H 0.604885 0.283572 0.552865 0.053 Uiso 0.264(16) 1 calc GR . P A 1
C24B C 0.5676(8) 0.3497(8) 0.5337(4) 0.045(2) Uani 0.736(16) 1 d D U P A 2
H24D H 0.549530 0.274727 0.528569 0.068 Uiso 0.736(16) 1 calc GR . P A 2
H24E H 0.539623 0.401519 0.543577 0.068 Uiso 0.736(16) 1 calc GR . P A 2
H24F H 0.611860 0.351024 0.572454 0.068 Uiso 0.736(16) 1 calc GR . P A 2
F1A F 0.6687(5) 0.6743(9) 0.2277(5) 0.108(3) Uani 0.469(7) 1 d D U P B 1
F1B F 0.7254(5) 0.6445(8) 0.4171(5) 0.123(3) Uani 0.531(7) 1 d D U P B 2
F2A F 0.7564(11) 0.627(4) 0.3238(17) 0.080(5) Uani 0.469(7) 1 d D U P B 1
F2B F 0.7523(10) 0.611(4) 0.3305(16) 0.084(5) Uani 0.531(7) 1 d D U P B 2
F3A F 0.6456(7) 0.6048(15) 0.2977(7) 0.096(3) Uani 0.469(7) 1 d D U P B 1
F3B F 0.6532(6) 0.6100(14) 0.3237(6) 0.101(2) Uani 0.531(7) 1 d D U P B 2
F4A F 0.694(3) 0.7667(11) 0.3227(19) 0.082(5) Uani 0.469(7) 1 d D U P B 1
F4B F 0.706(2) 0.7719(8) 0.3365(16) 0.079(5) Uani 0.531(7) 1 d D U P B 2
B1A B 0.6949(6) 0.6653(10) 0.2978(5) 0.068(3) Uani 0.469(7) 1 d D U P B 1
B1B B 0.7108(6) 0.6629(9) 0.3496(5) 0.070(2) Uani 0.531(7) 1 d D U P B 2

loop_
_atom_site_aniso_label
_atom_site_aniso_U_11
_atom_site_aniso_U_22
_atom_site_aniso_U_33
_atom_site_aniso_U_23
_atom_site_aniso_U_13
_atom_site_aniso_U_12
Co1 0.0255(3) 0.0259(3) 0.0227(3) -0.00518(19) 0.0082(2) 0.0013(2)
Co2 0.0286(3) 0.0221(3) 0.0182(3) -0.00122(17) 0.0094(2) 0.00100(19)
Ni1 0.0255(3) 0.0259(3) 0.0227(3) -0.00518(19) 0.0082(2) 0.0013(2)
Ni2 0.0286(3) 0.0221(3) 0.0182(3) -0.00122(17) 0.0094(2) 0.00100(19)
O1 0.0232(13) 0.0245(12) 0.0221(13) -0.0030(10) 0.0078(10) -0.0044(10)
O2 0.0287(13) 0.0196(12) 0.0170(11) -0.0002(9) 0.0063(10) -0.0056(10)
O3 0.0342(16) 0.0302(14) 0.0348(15) 0.0004(12) 0.0088(13) -0.0095(12)
O4 0.0553(19) 0.0358(15) 0.0174(13) -0.0012(11) 0.0124(13) -0.0187(15)
O5 0.0462(18) 0.0354(12) 0.0290(12) -0.0096(10) 0.0153(13) 0.0042(12)
O6A 0.057(11) 0.037(4) 0.045(5) -0.002(4) 0.032(6) 0.008(5)
O6B 0.091(7) 0.0389(13) 0.064(3) -0.0176(14) 0.052(4) -0.0058(18)
O7 0.0385(18) 0.0273(15) 0.068(2) -0.0088(15) 0.0204(17) -0.0007(14)
N1 0.0308(18) 0.0337(18) 0.0283(17) -0.0101(14) 0.0092(14) 0.0010(15)
N2 0.0302(18) 0.0338(17) 0.0250(16) -0.0008(13) 0.0118(14) -0.0004(14)
N3 0.0341(18) 0.0311(17) 0.0281(16) 0.0019(14) 0.0095(14) -0.0119(15)
N4 0.056(2) 0.0244(16) 0.0277(17) -0.0007(13) 0.0252(17) -0.0027(16)
C1 0.029(2) 0.049(3) 0.027(2) -0.0121(18) 0.0032(17) 0.0029(19)
C2 0.030(2) 0.051(3) 0.042(3) -0.008(2) -0.001(2) 0.001(2)
C3 0.026(2) 0.049(3) 0.051(3) -0.009(2) 0.010(2) -0.006(2)
C4 0.028(2) 0.039(2) 0.038(2) -0.0027(18) 0.0103(18) -0.0059(18)
C5 0.027(2) 0.0268(18) 0.0248(19) -0.0058(15) 0.0063(16) -0.0040(15)
C6 0.028(2) 0.0261(18) 0.0286(19) -0.0055(15) 0.0116(16) -0.0079(16)
C7 0.0228(18) 0.038(2) 0.0240(18) -0.0042(16) 0.0066(15) -0.0072(17)
C8 0.044(3) 0.049(3) 0.037(2) -0.0082(19) 0.020(2) -0.022(2)
C9 0.057(3) 0.080(4) 0.034(2) -0.010(2) 0.027(2) -0.026(3)
C10 0.053(3) 0.059(3) 0.032(2) -0.014(2) 0.024(2) -0.014(2)
C11 0.044(2) 0.040(2) 0.031(2) -0.0073(17) 0.0184(19) -0.0050(19)
C12 0.079(4) 0.027(2) 0.042(2) 0.0022(18) 0.040(3) 0.006(2)
C13 0.111(5) 0.029(2) 0.051(3) 0.000(2) 0.050(3) 0.007(3)
C14 0.127(6) 0.027(2) 0.050(3) -0.013(2) 0.049(4) -0.023(3)
C15 0.085(4) 0.033(2) 0.030(2) -0.0046(18) 0.028(2) -0.023(2)
C16 0.059(3) 0.028(2) 0.0203(18) -0.0022(15) 0.0217(19) -0.0116(19)
C17 0.044(2) 0.0290(19) 0.0146(16) -0.0003(14) 0.0086(16) -0.0139(18)
C18 0.038(2) 0.033(2) 0.0240(19) 0.0007(16) 0.0083(17) -0.0167(18)
C19 0.047(3) 0.047(3) 0.025(2) 0.0022(18) 0.0023(19) -0.022(2)
C20 0.039(3) 0.050(3) 0.046(3) 0.005(2) 0.001(2) -0.024(2)
C21 0.038(2) 0.040(2) 0.053(3) 0.008(2) 0.013(2) -0.012(2)
C22 0.034(2) 0.039(2) 0.039(2) 0.0048(18) 0.0161(19) -0.0097(19)
C23A 0.034(8) 0.028(3) 0.029(3) -0.013(2) 0.013(4) -0.006(5)
C23B 0.027(4) 0.0391(13) 0.0371(18) -0.0184(12) 0.015(2) -0.0057(17)
C24A 0.050(13) 0.026(7) 0.030(3) -0.015(4) 0.017(6) -0.008(7)
C24B 0.058(5) 0.043(4) 0.041(2) -0.022(3) 0.027(3) -0.011(4)
F1A 0.097(5) 0.125(5) 0.103(5) -0.012(4) 0.045(4) -0.005(4)
F1B 0.143(5) 0.121(5) 0.113(5) 0.028(4) 0.065(4) -0.014(4)
F2A 0.070(4) 0.072(11) 0.110(6) 0.003(6) 0.051(4) 0.010(5)
F2B 0.074(4) 0.071(11) 0.115(6) 0.001(6) 0.048(4) 0.011(5)
F3A 0.091(4) 0.095(4) 0.110(5) 0.001(5) 0.053(4) -0.022(3)
F3B 0.102(4) 0.098(4) 0.121(5) 0.016(5) 0.066(4) -0.026(3)
F4A 0.083(15) 0.044(3) 0.122(10) -0.009(3) 0.050(11) 0.001(4)
F4B 0.085(15) 0.044(3) 0.121(10) 0.000(3) 0.057(12) -0.002(4)
B1A 0.064(5) 0.045(5) 0.101(6) -0.004(5) 0.041(6) 0.001(4)
B1B 0.077(6) 0.045(4) 0.105(6) 0.015(5) 0.055(6) 0.007(4)

loop_
_atom_type_symbol
_atom_type_description
_atom_type_scat_dispersion_real
_atom_type_scat_dispersion_imag
_atom_type_scat_source
C C 0.0033 0.0016 'International Tables Vol C Tables 4.2.6.8 and 6.1.1.4'
H H 0.0000 0.0000 'International Tables Vol C Tables 4.2.6.8 and 6.1.1.4'
B B 0.0013 0.0007 'International Tables Vol C Tables 4.2.6.8 and 6.1.1.4'
Co Co 0.3494 0.9721 'International Tables Vol C Tables 4.2.6.8 and 6.1.1.4'
F F 0.0171 0.0103 'International Tables Vol C Tables 4.2.6.8 and 6.1.1.4'
N N 0.0061 0.0033 'International Tables Vol C Tables 4.2.6.8 and 6.1.1.4'
Ni Ni 0.3393 1.1124 'International Tables Vol C Tables 4.2.6.8 and 6.1.1.4'
O O 0.0106 0.0060 'International Tables Vol C Tables 4.2.6.8 and 6.1.1.4'

loop_
_exptl_crystal_face_index_h
_exptl_crystal_face_index_k
_exptl_crystal_face_index_l
_exptl_crystal_face_perp_dist
-17 -14 15 0.0805
12 15 0 0.0726
-13 -15 0 0.0916
8 16 -9 0.0626
-3 -15 12 0.0856
23 -8 -23 0.1113
-11 15 13 0.1129
0 0 -27 0.2109
-22 8 23 0.1497
-29 8 14 0.1286
-26 1 27 0.1623
-7 5 28 0.1855
-11 16 0 0.0620
-11 15 -2 0.0612
11 -15 -11 0.0623
27 5 0 0.1251
-25 -6 -4 0.1445
11 -16 0 0.0469
-27 5 -2 0.1272
0 0 27 0.1838
16 13 -16 0.0925
6 17 2 0.0704
8 16 -7 0.0633
-16 14 0 0.0612

loop_
_geom_angle_atom_site_label_1
_geom_angle_atom_site_label_2
_geom_angle_atom_site_label_3
_geom_angle
_geom_angle_site_symmetry_1
_geom_angle_site_symmetry_3
O1 Co1 O1 81.20(11) . 2_655
O1 Co1 O2 81.54(10) . 2_655
O1 Co1 O2 76.50(10) 2_655 2_655
O1 Co1 O7 95.61(13) . .
O1 Co1 N1 77.06(11) . .
O5 Co1 O1 169.80(11) . .
O5 Co1 O1 99.74(11) . 2_655
O5 Co1 O2 88.78(10) . 2_655
O5 Co1 O7 94.48(14) . .
O5 Co1 N1 101.73(13) . .
O7 Co1 O1 93.17(12) . 2_655
O7 Co1 O2 169.56(12) . 2_655
O7 Co1 N1 88.58(13) . .
N1 Co1 O1 158.26(11) . 2_655
N1 Co1 O2 100.48(11) . 2_655
O2 Co2 O1 79.06(10) . .
O2 Co2 O1 80.79(9) 2_655 .
O2 Co2 O2 83.63(10) . 2_655
O2 Co2 N2 106.22(12) . .
O2 Co2 N3 156.69(12) . 2_655
O2 Co2 N4 77.85(13) . .
N2 Co2 O1 78.08(11) . .
N2 Co2 O2 154.37(12) . 2_655
N2 Co2 N3 96.90(14) . 2_655
N2 Co2 N4 98.54(12) . .
N3 Co2 O1 109.18(12) 2_655 .
N3 Co2 O2 76.52(11) 2_655 2_655
N3 Co2 N4 96.14(14) 2_655 .
N4 Co2 O1 154.67(12) . .
N4 Co2 O2 106.73(11) . 2_655
O1 Ni1 O1 81.20(11) . 2_655
O1 Ni1 O2 81.54(10) . 2_655
O1 Ni1 O2 76.50(10) 2_655 2_655
O1 Ni1 O7 95.61(13) . .
O1 Ni1 N1 77.06(11) . .
O5 Ni1 O1 169.80(11) . .
O5 Ni1 O1 99.74(11) . 2_655
O5 Ni1 O2 88.78(10) . 2_655
O5 Ni1 O7 94.48(14) . .
O5 Ni1 N1 101.73(13) . .
O7 Ni1 O1 93.17(12) . 2_655
O7 Ni1 O2 169.56(12) . 2_655
O7 Ni1 N1 88.58(13) . .
N1 Ni1 O1 158.26(11) . 2_655
N1 Ni1 O2 100.48(11) . 2_655
O2 Ni2 O1 79.06(10) . .
O2 Ni2 O1 80.79(9) 2_655 .
O2 Ni2 O2 83.63(10) . 2_655
O2 Ni2 N2 106.22(12) . .
O2 Ni2 N3 156.69(12) . 2_655
O2 Ni2 N4 77.85(13) . .
N2 Ni2 O1 78.08(11) . .
N2 Ni2 O2 154.37(12) . 2_655
N2 Ni2 N3 96.90(14) . 2_655
N2 Ni2 N4 98.54(12) . .
N3 Ni2 O1 109.18(12) 2_655 .
N3 Ni2 O2 76.52(11) 2_655 2_655
N3 Ni2 N4 96.14(14) 2_655 .
N4 Ni2 O1 154.67(12) . .
N4 Ni2 O2 106.73(11) . 2_655
Co1 O1 Co1 97.01(11) . 2_655
Co1 O1 Co2 99.05(10) . .
Co2 O1 Co1 100.93(10) . 2_655
Ni1 O1 Ni2 99.05(10) . .
C6 O1 Co1 116.2(2) . .
C6 O1 Co1 130.1(2) . 2_655
C6 O1 Co2 108.7(2) . .
C6 O1 Ni1 116.2(2) . .
C6 O1 Ni2 108.7(2) . .
Co2 O2 Co1 103.38(10) . 2_655
Co2 O2 Co1 96.62(10) 2_655 2_655
Co2 O2 Co2 94.75(10) . 2_655
C17 O2 Co1 128.4(2) . 2_655
C17 O2 Co2 116.5(2) . .
C17 O2 Co2 110.5(2) . 2_655
C17 O2 Ni2 116.5(2) . .
C6 O3 H3 109.5 . .
C17 O4 H4 109.5 . .
C23A O5 Co1 129.6(6) . .
C23B O5 Ni1 128.6(3) . .
Co1 O7 H7A 111.0 . .
Co1 O7 H7B 95(5) . .
Ni1 O7 H7A 111.0 . .
Ni1 O7 H7B 95(5) . .
H7A O7 H7B 132.4 . .
C1 N1 Co1 126.0(3) . .
C1 N1 Ni1 126.0(3) . .
C1 N1 C5 118.3(4) . .
C5 N1 Co1 115.6(3) . .
C5 N1 Ni1 115.6(3) . .
C7 N2 Co2 114.4(3) . .
C7 N2 Ni2 114.4(3) . .
C7 N2 C11 118.9(3) . .
C11 N2 Co2 126.5(3) . .
C11 N2 Ni2 126.5(3) . .
C18 N3 Co2 114.7(3) . 2_655
C18 N3 C22 118.2(4) . .
C22 N3 Co2 126.9(3) . 2_655
C12 N4 Co2 126.5(3) . .
C12 N4 Ni2 126.5(3) . .
C16 N4 Co2 115.1(3) . .
C16 N4 Ni2 115.1(3) . .
C16 N4 C12 118.4(4) . .
N1 C1 H1 118.7 . .
N1 C1 C2 122.7(4) . .
C2 C1 H1 118.7 . .
C1 C2 H2 120.6 . .
C3 C2 C1 118.9(4) . .
C3 C2 H2 120.6 . .
C2 C3 H3A 120.3 . .
C2 C3 C4 119.3(4) . .
C4 C3 H3A 120.3 . .
C3 C4 H4A 120.7 . .
C5 C4 C3 118.7(4) . .
C5 C4 H4A 120.7 . .
N1 C5 C4 122.1(4) . .
N1 C5 C6 114.4(3) . .
C4 C5 C6 123.4(4) . .
O1 C6 O3 113.1(3) . .
O1 C6 C5 108.8(3) . .
O1 C6 C7 107.6(3) . .
O3 C6 C5 108.3(3) . .
O3 C6 C7 107.3(3) . .
C5 C6 C7 111.8(3) . .
N2 C7 C6 115.3(3) . .
N2 C7 C8 121.9(4) . .
C8 C7 C6 122.7(4) . .
C7 C8 H8 120.5 . .
C7 C8 C9 118.9(4) . .
C9 C8 H8 120.5 . .
C8 C9 H9 120.3 . .
C10 C9 C8 119.3(4) . .
C10 C9 H9 120.3 . .
C9 C10 H10 120.9 . .
C9 C10 C11 118.2(4) . .
C11 C10 H10 120.9 . .
N2 C11 C10 122.7(4) . .
N2 C11 H11 118.6 . .
C10 C11 H11 118.6 . .
N4 C12 H12 118.9 . .
N4 C12 C13 122.2(5) . .
C13 C12 H12 118.9 . .
C12 C13 H13 120.5 . .
C14 C13 C12 119.0(5) . .
C14 C13 H13 120.5 . .
C13 C14 H14 120.0 . .
C13 C14 C15 120.0(5) . .
C15 C14 H14 120.0 . .
C14 C15 H15 120.9 . .
C16 C15 C14 118.1(5) . .
C16 C15 H15 120.9 . .
N4 C16 C15 122.3(4) . .
N4 C16 C17 115.0(3) . .
C15 C16 C17 122.6(4) . .
O2 C17 O4 111.8(3) . .
O2 C17 C16 109.5(3) . .
O2 C17 C18 108.0(3) . .
O4 C17 C16 105.6(3) . .
O4 C17 C18 110.3(3) . .
C18 C17 C16 111.7(3) . .
N3 C18 C17 114.4(3) . .
N3 C18 C19 121.9(4) . .
C19 C18 C17 123.7(4) . .
C18 C19 H19 120.6 . .
C20 C19 C18 118.8(4) . .
C20 C19 H19 120.6 . .
C19 C20 H20 120.1 . .
C21 C20 C19 119.8(4) . .
C21 C20 H20 120.1 . .
C20 C21 H21 120.6 . .
C20 C21 C22 118.8(5) . .
C22 C21 H21 120.6 . .
N3 C22 C21 122.5(4) . .
N3 C22 H22 118.8 . .
C21 C22 H22 118.8 . .
O5 C23A C24A 112.9(14) . .
O6A C23A O5 120.5(10) . .
O6A C23A C24A 126.6(13) . .
O5 C23B C24B 116.9(6) . .
O6B C23B O5 124.8(5) . .
O6B C23B C24B 118.2(5) . .
C23A C24A H24A 109.5 . .
C23A C24A H24B 109.5 . .
C23A C24A H24C 109.5 . .
H24A C24A H24B 109.5 . .
H24A C24A H24C 109.5 . .
H24B C24A H24C 109.5 . .
C23B C24B H24D 109.5 . .
C23B C24B H24E 109.5 . .
C23B C24B H24F 109.5 . .
H24D C24B H24E 109.5 . .
H24D C24B H24F 109.5 . .
H24E C24B H24F 109.5 . .
F2A B1A F1A 110.8(18) . .
F3A B1A F1A 94.8(10) . .
F3A B1A F2A 122(3) . .
F3A B1A F4A 110(3) . .
F4A B1A F1A 106.8(18) . .
F4A B1A F2A 111(3) . .
F2B B1B F1B 111.9(18) . .
F3B B1B F1B 95.4(9) . .
F3B B1B F2B 110.2(19) . .
F3B B1B F4B 114(2) . .
F4B B1B F1B 110.1(15) . .
F4B B1B F2B 114(3) . .

loop_
_geom_bond_atom_site_label_1
_geom_bond_atom_site_label_2
_geom_bond_distance
_geom_bond_site_symmetry_2
Co1 O1 2.053(2) .
Co1 O1 2.140(3) 2_655
Co1 O2 2.152(2) 2_655
Co1 O5 2.018(3) .
Co1 O7 2.109(3) .
Co1 N1 2.113(4) .
Co2 O1 2.130(3) .
Co2 O2 2.109(2) 2_655
Co2 O2 2.044(3) .
Co2 N2 2.055(3) .
Co2 N3 2.098(3) 2_655
Co2 N4 2.105(3) .
Ni1 O1 2.140(3) 2_655
Ni1 O1 2.053(2) .
Ni1 O2 2.152(2) 2_655
Ni1 O5 2.018(3) .
Ni1 O7 2.109(3) .
Ni1 N1 2.113(4) .
Ni2 O1 2.130(3) .
Ni2 O2 2.044(3) .
Ni2 O2 2.109(2) 2_655
Ni2 N2 2.055(3) .
Ni2 N3 2.098(3) 2_655
Ni2 N4 2.105(3) .
O1 C6 1.392(5) .
O2 C17 1.384(4) .
O3 H3 0.8400 .
O3 C6 1.403(5) .
O4 H4 0.8400 .
O4 C17 1.417(4) .
O5 C23A 1.293(6) .
O5 C23B 1.293(5) .
O6A C23A 1.215(7) .
O6B C23B 1.215(6) .
O7 H7A 0.8704 .
O7 H7B 0.83(2) .
N1 C1 1.340(5) .
N1 C5 1.352(5) .
N2 C7 1.340(5) .
N2 C11 1.341(5) .
N3 C18 1.344(5) .
N3 C22 1.354(5) .
N4 C12 1.352(6) .
N4 C16 1.346(6) .
C1 H1 0.9500 .
C1 C2 1.376(7) .
C2 H2 0.9500 .
C2 C3 1.376(7) .
C3 H3A 0.9500 .
C3 C4 1.389(6) .
C4 H4A 0.9500 .
C4 C5 1.380(6) .
C5 C6 1.540(5) .
C6 C7 1.543(5) .
C7 C8 1.379(6) .
C8 H8 0.9500 .
C8 C9 1.394(7) .
C9 H9 0.9500 .
C9 C10 1.378(7) .
C10 H10 0.9500 .
C10 C11 1.386(6) .
C11 H11 0.9500 .
C12 H12 0.9500 .
C12 C13 1.380(7) .
C13 H13 0.9500 .
C13 C14 1.363(9) .
C14 H14 0.9500 .
C14 C15 1.395(8) .
C15 H15 0.9500 .
C15 C16 1.381(6) .
C16 C17 1.534(6) .
C17 C18 1.532(6) .
C18 C19 1.391(5) .
C19 H19 0.9500 .
C19 C20 1.378(7) .
C20 H20 0.9500 .
C20 C21 1.370(7) .
C21 H21 0.9500 .
C21 C22 1.378(6) .
C22 H22 0.9500 .
C23A C24A 1.507(7) .
C23B C24B 1.507(7) .
C24A H24A 0.9800 .
C24A H24B 0.9800 .
C24A H24C 0.9800 .
C24B H24D 0.9800 .
C24B H24E 0.9800 .
C24B H24F 0.9800 .
F1A B1A 1.340(5) .
F1B B1B 1.340(5) .
F2A B1A 1.340(5) .
F2B B1B 1.340(5) .
F3A B1A 1.339(5) .
F3B B1B 1.339(5) .
F4A B1A 1.340(5) .
F4B B1B 1.340(5) .

loop_
_geom_hbond_atom_site_label_D
_geom_hbond_atom_site_label_H
_geom_hbond_atom_site_label_A
_geom_hbond_distance_DH
_geom_hbond_distance_HA
_geom_hbond_distance_DA
_geom_hbond_angle_DHA
_geom_hbond_publ_flag
O3 H3 F3A 0.84 2.04 2.880(14) 174.6 yes

loop_
_geom_torsion_atom_site_label_1
_geom_torsion_atom_site_label_2
_geom_torsion_atom_site_label_3
_geom_torsion_atom_site_label_4
_geom_torsion
_geom_torsion_site_symmetry_1
Co1 O1 C6 O3 -88.8(3) .
Co1 O1 C6 O3 37.5(4) 2_655
Co1 O1 C6 C5 158.0(2) 2_655
Co1 O1 C6 C5 31.6(4) .
Co1 O1 C6 C7 152.9(2) .
Co1 O1 C6 C7 -80.8(4) 2_655
Co1 O2 C17 O4 47.6(5) 2_655
Co1 O2 C17 C16 164.2(2) 2_655
Co1 O2 C17 C18 -73.9(3) 2_655
Co1 O5 C23A O6A -11(3) .
Co1 O5 C23A C24A 167.8(17) .
Co1 N1 C1 C2 -179.3(3) .
Co1 N1 C5 C4 -179.9(3) .
Co1 N1 C5 C6 3.8(4) .
Co2 O1 C6 O3 160.6(2) .
Co2 O1 C6 C5 -78.9(3) .
Co2 O1 C6 C7 42.3(3) .
Co2 O2 C17 O4 164.6(3) 2_655
Co2 O2 C17 O4 -88.8(3) .
Co2 O2 C17 C16 27.8(3) .
Co2 O2 C17 C16 -78.8(3) 2_655
Co2 O2 C17 C18 43.1(3) 2_655
Co2 O2 C17 C18 149.6(2) .
Co2 N2 C7 C6 4.8(4) .
Co2 N2 C7 C8 -175.0(3) .
Co2 N2 C11 C10 175.4(4) .
Co2 N3 C18 C17 3.0(4) 2_655
Co2 N3 C18 C19 -176.3(3) 2_655
Co2 N3 C22 C21 174.9(3) 2_655
Co2 N4 C12 C13 178.4(3) .
Co2 N4 C16 C15 -177.5(3) .
Co2 N4 C16 C17 5.0(4) .
Ni1 O1 C6 O3 -88.8(3) .
Ni1 O1 C6 C5 31.6(4) .
Ni1 O1 C6 C7 152.9(2) .
Ni1 O5 C23B O6B -17.4(11) .
Ni1 O5 C23B C24B 165.5(7) .
Ni1 N1 C1 C2 -179.3(3) .
Ni1 N1 C5 C4 -179.9(3) .
Ni1 N1 C5 C6 3.8(4) .
Ni2 O1 C6 O3 160.6(2) .
Ni2 O1 C6 C5 -78.9(3) .
Ni2 O1 C6 C7 42.3(3) .
Ni2 O2 C17 O4 -88.8(3) .
Ni2 O2 C17 C16 27.8(3) .
Ni2 O2 C17 C18 149.6(2) .
Ni2 N2 C7 C6 4.8(4) .
Ni2 N2 C7 C8 -175.0(3) .
Ni2 N2 C11 C10 175.4(4) .
Ni2 N4 C12 C13 178.4(3) .
Ni2 N4 C16 C15 -177.5(3) .
Ni2 N4 C16 C17 5.0(4) .
O1 C6 C7 N2 -32.4(5) .
O1 C6 C7 C8 147.4(4) .
O2 C17 C18 N3 -30.7(4) .
O2 C17 C18 C19 148.6(4) .
O3 C6 C7 N2 -154.4(3) .
O3 C6 C7 C8 25.4(5) .
O4 C17 C18 N3 -153.1(3) .
O4 C17 C18 C19 26.2(5) .
N1 C1 C2 C3 -0.7(7) .
N1 C5 C6 O1 -22.3(4) .
N1 C5 C6 O3 101.0(4) .
N1 C5 C6 C7 -141.0(3) .
N2 C7 C8 C9 -0.9(7) .
N3 C18 C19 C20 0.7(7) .
N4 C12 C13 C14 -0.4(7) .
N4 C16 C17 O2 -20.9(4) .
N4 C16 C17 O4 99.6(4) .
N4 C16 C17 C18 -140.4(3) .
C1 N1 C5 C4 1.1(6) .
C1 N1 C5 C6 -175.2(3) .
C1 C2 C3 C4 1.1(7) .
C2 C3 C4 C5 -0.5(7) .
C3 C4 C5 N1 -0.7(6) .
C3 C4 C5 C6 175.3(4) .
C4 C5 C6 O1 161.4(4) .
C4 C5 C6 O3 -75.3(5) .
C4 C5 C6 C7 42.8(5) .
C5 N1 C1 C2 -0.4(6) .
C5 C6 C7 N2 87.0(4) .
C5 C6 C7 C8 -93.2(5) .
C6 C7 C8 C9 179.3(4) .
C7 N2 C11 C10 1.0(7) .
C7 C8 C9 C10 0.8(8) .
C8 C9 C10 C11 0.1(8) .
C9 C10 C11 N2 -1.0(8) .
C11 N2 C7 C6 179.8(4) .
C11 N2 C7 C8 0.0(6) .
C12 N4 C16 C15 0.3(5) .
C12 N4 C16 C17 -177.2(3) .
C12 C13 C14 C15 -1.0(7) .
C13 C14 C15 C16 2.0(7) .
C14 C15 C16 N4 -1.7(6) .
C14 C15 C16 C17 175.6(4) .
C15 C16 C17 O2 161.7(3) .
C15 C16 C17 O4 -77.9(4) .
C15 C16 C17 C18 42.1(5) .
C16 N4 C12 C13 0.8(6) .
C16 C17 C18 N3 89.8(4) .
C16 C17 C18 C19 -90.9(5) .
C17 C18 C19 C20 -178.5(4) .
C18 N3 C22 C21 -0.2(6) .
C18 C19 C20 C21 -0.1(7) .
C19 C20 C21 C22 -0.7(7) .
C20 C21 C22 N3 0.9(7) .
C22 N3 C18 C17 178.7(4) .
C22 N3 C18 C19 -0.6(6) .

loop_
_exptl_oxdiff_crystal_face_indexfrac_h
_exptl_oxdiff_crystal_face_indexfrac_k
_exptl_oxdiff_crystal_face_indexfrac_l
_exptl_oxdiff_crystal_face_x
_exptl_oxdiff_crystal_face_y
_exptl_oxdiff_crystal_face_z
-16.9944 -14.0017 14.9941 0.0163 -1.0189 0.0710
12.0044 14.9996 0.0059 -0.0398 0.8791 0.4183
-13.0050 -14.9995 -0.0061 0.0093 -0.8920 -0.4287
8.0022 16.0034 -9.0058 -0.2828 0.9498 0.0832
-3.0021 -15.0031 12.0067 0.4395 -0.8615 0.0925
22.9959 -7.9982 -22.9989 0.6797 0.1009 -0.7179
-10.9987 14.9992 13.0023 -0.6070 0.4744 0.6318
-0.0239 0.0047 -27.0013 -0.2814 0.2220 -0.9388
-21.9952 7.9982 22.9990 -0.6491 -0.0879 0.7282
-29.0076 8.0003 13.9973 -0.9568 -0.1046 0.3427
-25.9927 0.9975 26.9967 -0.5399 -0.5104 0.6887
-6.9807 4.9959 28.0013 -0.0575 -0.0796 0.9989
-11.0104 16.0015 0.0020 -0.7696 0.6296 0.1994
-11.0119 15.0019 -1.9984 -0.7633 0.5978 0.1102
11.0004 -14.9996 -11.0022 0.6278 -0.4909 -0.5622
27.0160 4.9979 0.0062 0.6894 0.5908 0.3780
-25.0181 -5.9975 -4.0063 -0.6429 -0.5803 -0.5159
11.0104 -16.0015 -0.0020 0.7696 -0.6296 -0.1994
-27.0199 5.0028 -2.0038 -0.9812 -0.0919 -0.2516
0.0239 -0.0047 27.0013 0.2814 -0.2220 0.9388
15.9932 13.0020 -15.9946 -0.0302 0.9659 -0.1357
6.0004 17.0043 1.9968 -0.2567 0.8817 0.4646
8.0020 16.0035 -7.0052 -0.2620 0.9334 0.1528
-16.0019 14.0037 -0.0045 -0.8679 0.4686 0.1083
